data_7210375
loop_
_publ_author_name
'Du, Peng'
'Yang, Yan'
'Yang, Jin'
'Liu, Ying-Ying'
'Kan, Wei-Qiu'
'Ma, Jian-Fang'

_publ_section_title
;
 A series of MOFs based on a tricarboxylic acid and various N-donor
 ligands: syntheses, structures, and properties
;
_journal_issue 35
_journal_name_full CrystEngComm
_journal_page_first 6986
_journal_paper_doi 10.1039/c3ce40828k
_journal_volume 15
_journal_year 2013
_chemical_formula_moiety 'C24 H22 O8'
_chemical_formula_sum 'C24 H22 O8'
_chemical_formula_weight 438.42
_chemical_name_systematic
;
 ?
;
_space_group_IT_number 43
_symmetry_cell_setting orthorhombic
_symmetry_space_group_name_Hall 'F 2 -2d'
_symmetry_space_group_name_H-M 'F d d 2'
_atom_sites_solution_hydrogens geom
_atom_sites_solution_primary direct
_atom_sites_solution_secondary difmap
_audit_creation_method SHELXL-97
_cell_angle_alpha 90
_cell_angle_beta 90
_cell_angle_gamma 90
_cell_formula_units_Z 16
_cell_length_a 42.4912(6)
_cell_length_b 12.0468(15)
_cell_length_c 17.2900(7)
_cell_measurement_reflns_used 3549
_cell_measurement_temperature 293(2)
_cell_measurement_theta_max 29.1282
_cell_measurement_theta_min 3.0319
_cell_volume 8850.5(12)
_computing_cell_refinement CrysAlis
_computing_data_collection 'CrysAlis (Oxford Diffraction, 2006)'
_computing_data_reduction CrysAlis
_computing_structure_refinement 'SHELXL-97 (Sheldrick, 2008)'
_computing_structure_solution 'SHELXS-97 (Sheldrick, 2008)'
_diffrn_ambient_temperature 293(2)
_diffrn_detector_area_resol_mean 10.2375
_diffrn_measured_fraction_theta_full 0.996
_diffrn_measured_fraction_theta_max 0.996
_diffrn_measurement_device_type 'Oxford Diffraction Gemini R Ultra'
_diffrn_measurement_method '\w scan'
_diffrn_radiation_monochromator graphite
_diffrn_radiation_source 'fine-focus sealed tube'
_diffrn_radiation_type MoK\a
_diffrn_radiation_wavelength 0.71073
_diffrn_reflns_av_R_equivalents 0.0233
_diffrn_reflns_av_sigmaI/netI 0.0310
_diffrn_reflns_limit_h_max 50
_diffrn_reflns_limit_h_min -43
_diffrn_reflns_limit_k_max 8
_diffrn_reflns_limit_k_min -14
_diffrn_reflns_limit_l_max 20
_diffrn_reflns_limit_l_min -18
_diffrn_reflns_number 8339
_diffrn_reflns_theta_full 25.00
_diffrn_reflns_theta_max 25.02
_diffrn_reflns_theta_min 3.16
_exptl_absorpt_coefficient_mu 0.099
_exptl_absorpt_correction_T_max 0.9718
_exptl_absorpt_correction_T_min 0.9632
_exptl_absorpt_correction_type multi-scan
_exptl_absorpt_process_details
; 
CrysAlis (Oxford Diffraction, 2006)
;
_exptl_crystal_colour colourless
_exptl_crystal_density_diffrn 1.316
_exptl_crystal_density_method 'not measured'
_exptl_crystal_description block
_exptl_crystal_F_000 3680
_exptl_crystal_size_max 0.38
_exptl_crystal_size_mid 0.32
_exptl_crystal_size_min 0.29
_refine_diff_density_max 0.204
_refine_diff_density_min -0.209
_refine_diff_density_rms 0.034
_refine_ls_abs_structure_details 'Flack H D (1983), Acta Cryst. A39, 876-881'
_refine_ls_abs_structure_Flack 0.2(11)
_refine_ls_extinction_method none
_refine_ls_goodness_of_fit_ref 1.045
_refine_ls_hydrogen_treatment constr
_refine_ls_matrix_type full
_refine_ls_number_parameters 301
_refine_ls_number_reflns 3774
_refine_ls_number_restraints 25
_refine_ls_restrained_S_all 1.054
_refine_ls_R_factor_all 0.0501
_refine_ls_R_factor_gt 0.0426
_refine_ls_shift/su_max 0.001
_refine_ls_shift/su_mean 0.000
_refine_ls_structure_factor_coef Fsqd
_refine_ls_weighting_details 'calc w=1/[\s^2^(Fo^2^)+(0.0565P)^2^+6.2114P] where P=(Fo^2^+2Fc^2^)/3'
_refine_ls_weighting_scheme calc
_refine_ls_wR_factor_gt 0.1047
_refine_ls_wR_factor_ref 0.1101
_reflns_number_gt 3335
_reflns_number_total 3774
_reflns_threshold_expression >2\s(I)
_cod_data_source_file c3ce40828k.txt
_cod_data_source_block H3L
_cod_original_sg_symbol_H-M Fdd2
_cod_database_code 7210375

loop_
_symmetry_equiv_pos_as_xyz
'x, y, z'
'-x, -y, z'
'-x+1/4, y+1/4, z+1/4'
'x+1/4, -y+1/4, z+1/4'
'x, y+1/2, z+1/2'
'-x, -y+1/2, z+1/2'
'-x+1/4, y+3/4, z+3/4'
'x+1/4, -y+3/4, z+3/4'
'x+1/2, y, z+1/2'
'-x+1/2, -y, z+1/2'
'-x+3/4, y+1/4, z+3/4'
'x+3/4, -y+1/4, z+3/4'
'x+1/2, y+1/2, z'
'-x+1/2, -y+1/2, z'
'-x+3/4, y+3/4, z+1/4'
'x+3/4, -y+3/4, z+1/4'

loop_
_atom_site_label
_atom_site_type_symbol
_atom_site_fract_x
_atom_site_fract_y
_atom_site_fract_z
_atom_site_U_iso_or_equiv
_atom_site_adp_type
_atom_site_occupancy
_atom_site_symmetry_multiplicity
_atom_site_calc_flag
_atom_site_refinement_flags
C1 C -0.90993(5) -0.1146(2) 0.89180(14) 0.0440(6) Uani 1 1 d .
C2 C -0.91411(6) -0.2254(2) 0.87122(15) 0.0460(6) Uani 1 1 d .
H2 H -0.9343 -0.2549 0.8679 0.055 Uiso 1 1 calc R
C3 C -0.88833(5) -0.2913(2) 0.85572(13) 0.0414(5) Uani 1 1 d .
C4 C -0.85782(5) -0.2480(2) 0.86154(14) 0.0440(6) Uani 1 1 d .
H4 H -0.8405 -0.2925 0.8508 0.053 Uiso 1 1 calc R
C5 C -0.85376(5) -0.1384(2) 0.88349(14) 0.0424(6) Uani 1 1 d .
C6 C -0.87993(5) -0.0714(2) 0.89768(15) 0.0454(6) Uani 1 1 d .
H6 H -0.8771 0.0027 0.9111 0.055 Uiso 1 1 calc R
C7 C -0.93777(6) -0.0419(3) 0.90419(17) 0.0546(7) Uani 1 1 d .
C8 C -0.89200(6) -0.4096(2) 0.83244(14) 0.0446(6) Uani 1 1 d .
C9 C -0.79758(5) -0.1533(2) 0.88449(18) 0.0519(7) Uani 1 1 d .
H9A H -0.7960 -0.1830 0.8325 0.062 Uiso 1 1 calc R
H9B H -0.7985 -0.2149 0.9205 0.062 Uiso 1 1 calc R
C10 C -0.76932(5) -0.0810(2) 0.90212(15) 0.0447(6) Uani 1 1 d .
C11 C -0.74199(5) -0.0951(2) 0.85885(16) 0.0477(6) Uani 1 1 d .
H11 H -0.7416 -0.1461 0.8185 0.057 Uiso 1 1 calc R
C12 C -0.71551(6) -0.0333(2) 0.87570(16) 0.0486(6) Uani 1 1 d .
H12 H -0.6974 -0.0437 0.8465 0.058 Uiso 1 1 calc R
C13 C -0.71532(5) 0.0437(2) 0.93512(14) 0.0412(5) Uani 1 1 d .
C14 C -0.74282(6) 0.0596(2) 0.97659(17) 0.0537(7) Uani 1 1 d .
H14 H -0.7435 0.1127 1.0156 0.064 Uiso 1 1 calc R
C15 C -0.76942(6) -0.0031(3) 0.96034(16) 0.0570(7) Uani 1 1 d .
H15 H -0.7876 0.0077 0.9893 0.068 Uiso 1 1 calc R
C16 C -0.68689(5) 0.1146(2) 0.94894(14) 0.0409(5) Uani 1 1 d .
C17 C -0.65803(5) 0.0756(2) 0.97766(13) 0.0391(5) Uani 1 1 d .
C18 C -0.63233(6) 0.1471(2) 0.98043(15) 0.0485(6) Uani 1 1 d .
H18 H -0.6131 0.1206 0.9980 0.058 Uiso 1 1 calc R
C19 C -0.63478(6) 0.2559(2) 0.95777(17) 0.0568(7) Uani 1 1 d .
H19 H -0.6173 0.3023 0.9598 0.068 Uiso 1 1 calc R
C20 C -0.66332(7) 0.2960(3) 0.9320(2) 0.0634(8) Uani 1 1 d .
H20 H -0.6653 0.3701 0.9176 0.076 Uiso 1 1 calc R
C21 C -0.68878(6) 0.2261(2) 0.92776(18) 0.0573(7) Uani 1 1 d .
H21 H -0.7079 0.2540 0.9102 0.069 Uiso 1 1 calc R
C22 C -0.65415(6) -0.0398(2) 1.00724(14) 0.0412(6) Uani 1 1 d .
C23 C -0.79003(15) 0.1023(6) 0.7210(4) 0.150(2) Uani 1 1 d U
H23A H -0.7872 0.1813 0.7201 0.225 Uiso 1 1 calc R
H23B H -0.7897 0.0765 0.7735 0.225 Uiso 1 1 calc R
H23C H -0.8099 0.0837 0.6979 0.225 Uiso 1 1 calc R
C24 C -0.76602(11) 0.0523(4) 0.6800(3) 0.1075(14) Uani 1 1 d U
H24A H -0.7459 0.0719 0.7028 0.129 Uiso 1 1 calc R
H24B H -0.7662 0.0788 0.6270 0.129 Uiso 1 1 calc R
O1 O -0.96387(10) -0.0804(4) 0.9210(3) 0.0576(11) Uani 0.50 1 d PU
O1' O -0.96471(9) -0.0730(4) 0.8849(3) 0.0544(11) Uani 0.50 1 d PU
O2 O -0.93123(4) 0.06247(18) 0.91742(14) 0.0705(6) Uani 1 1 d .
H2' H -0.9476 0.0987 0.9177 0.106 Uiso 1 1 calc R
O3 O -0.92095(4) -0.44432(17) 0.82756(14) 0.0652(6) Uani 1 1 d .
H3' H -0.9211 -0.5098 0.8145 0.098 Uiso 1 1 calc R
O4 O -0.86888(4) -0.46910(16) 0.81819(11) 0.0520(4) Uani 1 1 d .
O5 O -0.82531(4) -0.08600(15) 0.89150(13) 0.0577(5) Uani 1 1 d .
O6 O -0.67627(4) -0.09960(17) 1.02513(13) 0.0617(5) Uani 1 1 d .
O7 O -0.62477(4) -0.07242(17) 1.01317(11) 0.0566(5) Uani 1 1 d .
H7' H -0.6243 -0.1361 1.0299 0.085 Uiso 1 1 calc R
O8 O -0.76970(5) -0.06366(19) 0.68079(16) 0.0759(6) Uani 1 1 d .
H8 H -0.7534 -0.0932 0.6658 0.114 Uiso 1 1 calc R

loop_
_atom_site_aniso_label
_atom_site_aniso_U_11
_atom_site_aniso_U_22
_atom_site_aniso_U_33
_atom_site_aniso_U_23
_atom_site_aniso_U_13
_atom_site_aniso_U_12
C1 0.0342(12) 0.0435(14) 0.0544(14) -0.0008(11) -0.0038(10) -0.0028(11)
C2 0.0313(12) 0.0490(15) 0.0578(14) 0.0017(12) -0.0074(10) -0.0094(11)
C3 0.0401(13) 0.0376(13) 0.0465(12) 0.0030(10) -0.0071(10) -0.0051(11)
C4 0.0309(12) 0.0406(15) 0.0605(14) 0.0005(11) -0.0014(10) -0.0011(10)
C5 0.0318(11) 0.0383(14) 0.0572(14) 0.0019(11) -0.0042(10) -0.0071(10)
C6 0.0363(12) 0.0368(14) 0.0632(15) 0.0001(11) -0.0060(11) -0.0061(11)
C7 0.0309(12) 0.0515(17) 0.0814(18) -0.0031(14) -0.0014(12) -0.0068(12)
C8 0.0387(13) 0.0428(15) 0.0523(14) 0.0007(12) -0.0107(10) -0.0071(12)
C9 0.0302(12) 0.0416(15) 0.0839(19) -0.0004(13) -0.0043(12) -0.0013(10)
C10 0.0334(12) 0.0401(14) 0.0605(15) 0.0047(12) -0.0050(10) -0.0010(10)
C11 0.0354(13) 0.0368(14) 0.0708(16) -0.0064(12) -0.0008(11) 0.0029(11)
C12 0.0321(12) 0.0431(14) 0.0705(16) -0.0003(13) 0.0044(11) 0.0020(11)
C13 0.0330(12) 0.0357(13) 0.0550(14) 0.0060(11) -0.0046(10) 0.0005(10)
C14 0.0391(14) 0.0605(18) 0.0616(15) -0.0119(13) 0.0024(11) -0.0038(13)
C15 0.0367(14) 0.0672(19) 0.0672(17) -0.0080(15) 0.0090(12) -0.0069(13)
C16 0.0367(12) 0.0329(13) 0.0530(13) 0.0027(10) 0.0004(10) -0.0044(11)
C17 0.0348(12) 0.0354(13) 0.0472(12) -0.0039(10) 0.0006(10) -0.0007(10)
C18 0.0372(13) 0.0482(15) 0.0600(14) -0.0029(12) -0.0048(11) -0.0058(12)
C19 0.0474(15) 0.0439(16) 0.0790(19) -0.0005(13) -0.0035(13) -0.0163(13)
C20 0.0556(16) 0.0370(15) 0.098(2) 0.0106(15) -0.0003(15) -0.0088(13)
C21 0.0434(14) 0.0425(16) 0.086(2) 0.0140(14) -0.0074(13) -0.0003(13)
C22 0.0349(13) 0.0389(14) 0.0499(13) -0.0002(11) -0.0043(10) 0.0010(11)
C23 0.151(2) 0.149(2) 0.150(2) 0.0008(10) 0.0017(10) 0.0023(10)
C24 0.1076(16) 0.1061(16) 0.1088(16) -0.0018(10) 0.0005(10) 0.0007(10)
O1 0.0534(14) 0.0599(14) 0.0596(14) 0.0012(10) 0.0024(10) -0.0021(9)
O1' 0.0498(13) 0.0566(14) 0.0566(13) -0.0009(10) -0.0013(9) -0.0009(9)
O2 0.0422(10) 0.0525(13) 0.1168(18) -0.0174(12) -0.0032(11) 0.0021(9)
O3 0.0430(10) 0.0474(12) 0.1053(15) -0.0164(11) -0.0059(10) -0.0117(9)
O4 0.0441(10) 0.0443(10) 0.0675(11) -0.0060(9) -0.0067(8) -0.0016(9)
O5 0.0291(8) 0.0388(10) 0.1054(15) -0.0071(10) -0.0056(9) -0.0038(7)
O6 0.0416(10) 0.0492(12) 0.0942(14) 0.0212(11) -0.0011(9) -0.0003(9)
O7 0.0429(10) 0.0468(11) 0.0800(12) 0.0077(9) -0.0081(8) 0.0058(9)
O8 0.0542(12) 0.0613(14) 0.1123(18) -0.0122(13) 0.0003(12) -0.0042(11)

loop_
_atom_type_symbol
_atom_type_description
_atom_type_scat_dispersion_real
_atom_type_scat_dispersion_imag
_atom_type_scat_source
C C 0.0033 0.0016 'International Tables Vol C Tables 4.2.6.8 and 6.1.1.4'
H H 0.0000 0.0000 'International Tables Vol C Tables 4.2.6.8 and 6.1.1.4'
O O 0.0106 0.0060 'International Tables Vol C Tables 4.2.6.8 and 6.1.1.4'

loop_
_geom_angle_atom_site_label_1
_geom_angle_atom_site_label_2
_geom_angle_atom_site_label_3
_geom_angle
C6 C1 C2 119.9(2)
C6 C1 C7 120.1(2)
C2 C1 C7 120.0(2)
C3 C2 C1 120.0(2)
C3 C2 H2 120.0
C1 C2 H2 120.0
C2 C3 C4 120.5(2)
C2 C3 C8 121.3(2)
C4 C3 C8 118.2(2)
C5 C4 C3 119.3(2)
C5 C4 H4 120.3
C3 C4 H4 120.3
O5 C5 C4 125.2(2)
O5 C5 C6 114.7(2)
C4 C5 C6 120.0(2)
C1 C6 C5 120.3(2)
C1 C6 H6 119.9
C5 C6 H6 119.9
O1 C7 O1' 29.4(2)
O1 C7 O2 120.7(3)
O1' C7 O2 122.0(3)
O1 C7 C1 121.7(3)
O1' C7 C1 120.9(3)
O2 C7 C1 115.0(2)
O4 C8 O3 123.3(2)
O4 C8 C3 121.6(2)
O3 C8 C3 115.1(2)
O5 C9 C10 108.0(2)
O5 C9 H9A 110.1
C10 C9 H9A 110.1
O5 C9 H9B 110.1
C10 C9 H9B 110.1
H9A C9 H9B 108.4
C15 C10 C11 118.6(2)
C15 C10 C9 122.5(2)
C11 C10 C9 118.9(2)
C12 C11 C10 120.1(2)
C12 C11 H11 120.0
C10 C11 H11 120.0
C11 C12 C13 121.5(2)
C11 C12 H12 119.2
C13 C12 H12 119.2
C14 C13 C12 118.2(2)
C14 C13 C16 121.3(2)
C12 C13 C16 120.3(2)
C13 C14 C15 120.5(3)
C13 C14 H14 119.8
C15 C14 H14 119.8
C10 C15 C14 121.1(2)
C10 C15 H15 119.5
C14 C15 H15 119.5
C21 C16 C17 117.7(2)
C21 C16 C13 117.4(2)
C17 C16 C13 124.8(2)
C18 C17 C16 119.3(2)
C18 C17 C22 118.6(2)
C16 C17 C22 122.0(2)
C19 C18 C17 121.5(2)
C19 C18 H18 119.3
C17 C18 H18 119.3
C18 C19 C20 119.6(2)
C18 C19 H19 120.2
C20 C19 H19 120.2
C21 C20 C19 119.7(3)
C21 C20 H20 120.2
C19 C20 H20 120.2
C20 C21 C16 122.1(3)
C20 C21 H21 118.9
C16 C21 H21 118.9
O6 C22 O7 122.3(2)
O6 C22 C17 123.4(2)
O7 C22 C17 114.3(2)
C24 C23 H23A 109.5
C24 C23 H23B 109.5
H23A C23 H23B 109.5
C24 C23 H23C 109.5
H23A C23 H23C 109.5
H23B C23 H23C 109.5
C23 C24 O8 110.2(5)
C23 C24 H24A 109.6
O8 C24 H24A 109.6
C23 C24 H24B 109.6
O8 C24 H24B 109.6
H24A C24 H24B 108.1
O1' O1 C7 76.4(6)
O1 O1' C7 74.2(6)
C7 O2 H2' 109.5
C8 O3 H3' 109.5
C5 O5 C9 117.10(19)
C22 O7 H7' 109.5
C24 O8 H8 109.5

loop_
_geom_bond_atom_site_label_1
_geom_bond_atom_site_label_2
_geom_bond_distance
C1 C6 1.381(3)
C1 C2 1.392(4)
C1 C7 1.488(4)
C2 C3 1.379(4)
C2 H2 0.9300
C3 C4 1.401(3)
C3 C8 1.489(4)
C4 C5 1.385(4)
C4 H4 0.9300
C5 O5 1.371(3)
C5 C6 1.396(3)
C6 H6 0.9300
C7 O1 1.237(5)
C7 O1' 1.250(5)
C7 O2 1.307(4)
C8 O4 1.241(3)
C8 O3 1.302(3)
C9 O5 1.435(3)
C9 C10 1.514(3)
C9 H9A 0.9700
C9 H9B 0.9700
C10 C15 1.376(4)
C10 C11 1.392(4)
C11 C12 1.380(3)
C11 H11 0.9300
C12 C13 1.384(4)
C12 H12 0.9300
C13 C14 1.384(3)
C13 C16 1.498(3)
C14 C15 1.389(4)
C14 H14 0.9300
C15 H15 0.9300
C16 C21 1.395(4)
C16 C17 1.404(3)
C17 C18 1.392(3)
C17 C22 1.490(3)
C18 C19 1.371(4)
C18 H18 0.9300
C19 C20 1.380(4)
C19 H19 0.9300
C20 C21 1.373(4)
C20 H20 0.9300
C21 H21 0.9300
C22 O6 1.224(3)
C22 O7 1.313(3)
C23 C24 1.381(7)
C23 H23A 0.9600
C23 H23B 0.9600
C23 H23C 0.9600
C24 O8 1.405(5)
C24 H24A 0.9700
C24 H24B 0.9700
O1 O1' 0.631(4)
O2 H2' 0.8200
O3 H3' 0.8200
O7 H7' 0.8200
O8 H8 0.8200

loop_
_geom_hbond_atom_site_label_D
_geom_hbond_atom_site_label_H
_geom_hbond_atom_site_label_A
_geom_hbond_distance_DH
_geom_hbond_distance_HA
_geom_hbond_distance_DA
_geom_hbond_angle_DHA
_geom_hbond_site_symmetry_A
O2 H2' O8 0.82 1.76 2.575(3) 171.4 3_355
O3 H3' O6 0.82 1.84 2.652(3) 171.2 12_444
O7 H7' O4 0.82 1.88 2.697(3) 174.5 4_545
O8 H8 O1 0.82 1.92 2.699(5) 158.8 8_544
O8 H8 O1' 0.82 2.00 2.820(5) 174.9 8_544

loop_
_geom_torsion_atom_site_label_1
_geom_torsion_atom_site_label_2
_geom_torsion_atom_site_label_3
_geom_torsion_atom_site_label_4
_geom_torsion
C6 C1 C2 C3 -0.9(4)
C7 C1 C2 C3 176.5(2)
C1 C2 C3 C4 0.9(4)
C1 C2 C3 C8 -179.1(2)
C2 C3 C4 C5 0.4(3)
C8 C3 C4 C5 -179.7(2)
C3 C4 C5 O5 179.9(2)
C3 C4 C5 C6 -1.6(3)
C2 C1 C6 C5 -0.4(4)
C7 C1 C6 C5 -177.8(2)
O5 C5 C6 C1 -179.7(2)
C4 C5 C6 C1 1.6(4)
C6 C1 C7 O1 -159.3(4)
C2 C1 C7 O1 23.3(5)
C6 C1 C7 O1' 166.2(3)
C2 C1 C7 O1' -11.3(5)
C6 C1 C7 O2 2.5(4)
C2 C1 C7 O2 -174.9(3)
C2 C3 C8 O4 179.8(2)
C4 C3 C8 O4 -0.2(3)
C2 C3 C8 O3 0.5(3)
C4 C3 C8 O3 -179.5(2)
O5 C9 C10 C15 39.9(4)
O5 C9 C10 C11 -141.3(2)
C15 C10 C11 C12 1.4(4)
C9 C10 C11 C12 -177.5(2)
C10 C11 C12 C13 -0.2(4)
C11 C12 C13 C14 -1.5(4)
C11 C12 C13 C16 -176.2(2)
C12 C13 C14 C15 2.2(4)
C16 C13 C14 C15 176.8(2)
C11 C10 C15 C14 -0.7(4)
C9 C10 C15 C14 178.1(3)
C13 C14 C15 C10 -1.1(5)
C14 C13 C16 C21 -68.0(3)
C12 C13 C16 C21 106.5(3)
C14 C13 C16 C17 115.7(3)
C12 C13 C16 C17 -69.8(3)
C21 C16 C17 C18 -3.0(4)
C13 C16 C17 C18 173.3(2)
C21 C16 C17 C22 175.5(2)
C13 C16 C17 C22 -8.2(4)
C16 C17 C18 C19 1.9(4)
C22 C17 C18 C19 -176.7(3)
C17 C18 C19 C20 0.4(4)
C18 C19 C20 C21 -1.4(5)
C19 C20 C21 C16 0.2(5)
C17 C16 C21 C20 2.1(4)
C13 C16 C21 C20 -174.6(3)
C18 C17 C22 O6 161.4(3)
C16 C17 C22 O6 -17.1(4)
C18 C17 C22 O7 -18.2(3)
C16 C17 C22 O7 163.3(2)
O2 C7 O1 O1' 101.6(7)
C1 C7 O1 O1' -97.6(7)
O2 C7 O1' O1 -96.8(7)
C1 C7 O1' O1 100.7(7)
C4 C5 O5 C9 -6.9(4)
C6 C5 O5 C9 174.5(2)
C10 C9 O5 C5 -175.2(2)
